data_2202126
loop_
_publ_author_name
'Megzari, Ahmed'
'El Bali, Brahim'
'Janati, Tajdine'
'Kerbal, Abdelali'
'Benlarbi, Najib'
'Benhadda, Taibi'
'Mimouni, Mustapha'
'Bolte, Michael'

_publ_section_title
;
 3-(Anthracen-9-ylmethylene)-2,4-dimethyl-3<i>H</i>-benzo[1,5]diazepine
;
_journal_issue 5
_journal_name_full 'Acta Crystallographica Section E'
_journal_page_first o606
_journal_page_last o607
_journal_paper_doi 10.1107/S1600536803007207
_journal_volume 59
_journal_year 2003
_chemical_formula_iupac 'C26 H20 N2'
_chemical_formula_moiety 'C26 H20 N2'
_chemical_formula_sum 'C26 H20 N2'
_chemical_formula_weight 360.44
_chemical_name_systematic
;
3-(Anthracen-9-ylmethylene)-2,4-dimethyl-3H-benzo[1,5]diazepine
;
_space_group_IT_number 29
_symmetry_cell_setting orthorhombic
_symmetry_space_group_name_Hall 'P 2c -2ac'
_symmetry_space_group_name_H-M 'P c a 21'
_atom_sites_solution_hydrogens geom
_atom_sites_solution_primary direct
_atom_sites_solution_secondary difmap
_audit_creation_method SHELXL-97
_cell_angle_alpha 90.00
_cell_angle_beta 90.00
_cell_angle_gamma 90.00
_cell_formula_units_Z 8
_cell_length_a 12.8014(9)
_cell_length_b 10.4027(8)
_cell_length_c 28.5030(19)
_cell_measurement_reflns_used 24219
_cell_measurement_temperature 173(2)
_cell_measurement_theta_max 29.5
_cell_measurement_theta_min 2.3
_cell_volume 3795.7(5)
_computing_cell_refinement X-AREA
_computing_data_collection 'X-AREA (Stoe & Cie, 2001)'
_computing_data_reduction X-AREA
_computing_molecular_graphics 'XP in SHELXTL-Plus (Sheldrick, 1991)'
_computing_structure_refinement 'SHELXL97 (Sheldrick, 1997)'
_computing_structure_solution 'SHELXS97 (Sheldrick, 1990)'
_diffrn_ambient_temperature 173(2)
_diffrn_measured_fraction_theta_full 0.991
_diffrn_measured_fraction_theta_max 0.991
_diffrn_measurement_device_type 'Stoe IPDS II two-circle'
_diffrn_measurement_method \w
_diffrn_radiation_monochromator graphite
_diffrn_radiation_source 'fine-focus sealed tube'
_diffrn_radiation_type MoK\a
_diffrn_radiation_wavelength 0.71073
_diffrn_reflns_av_R_equivalents 0.0722
_diffrn_reflns_av_sigmaI/netI 0.0478
_diffrn_reflns_limit_h_max 17
_diffrn_reflns_limit_h_min -17
_diffrn_reflns_limit_k_max 14
_diffrn_reflns_limit_k_min -14
_diffrn_reflns_limit_l_max 39
_diffrn_reflns_limit_l_min -39
_diffrn_reflns_number 31816
_diffrn_reflns_theta_full 29.45
_diffrn_reflns_theta_max 29.45
_diffrn_reflns_theta_min 1.96
_diffrn_standards_decay_% 0
_diffrn_standards_interval_time 0
_diffrn_standards_number 0
_exptl_absorpt_coefficient_mu 0.074
_exptl_absorpt_correction_type none
_exptl_crystal_colour yellow
_exptl_crystal_density_diffrn 1.261
_exptl_crystal_density_method 'not measured'
_exptl_crystal_description block
_exptl_crystal_F_000 1520
_exptl_crystal_size_max 0.48
_exptl_crystal_size_mid 0.42
_exptl_crystal_size_min 0.36
_refine_diff_density_max 0.366
_refine_diff_density_min -0.197
_refine_ls_extinction_method none
_refine_ls_goodness_of_fit_ref 0.941
_refine_ls_hydrogen_treatment constr
_refine_ls_matrix_type full
_refine_ls_number_parameters 509
_refine_ls_number_reflns 5318
_refine_ls_number_restraints 1
_refine_ls_restrained_S_all 0.941
_refine_ls_R_factor_all 0.0670
_refine_ls_R_factor_gt 0.0505
_refine_ls_shift/su_max <0.001
_refine_ls_shift/su_mean 0.000
_refine_ls_structure_factor_coef Fsqd
_refine_ls_weighting_details 'calc w = 1/[\s^2^(Fo^2^)+(0.0732P)^2^] where P = (Fo^2^+2Fc^2^)/3'
_refine_ls_weighting_scheme calc
_refine_ls_wR_factor_gt 0.1185
_refine_ls_wR_factor_ref 0.1232
_reflns_number_gt 3581
_reflns_number_total 5318
_reflns_threshold_expression I>2\s(I)
_cod_data_source_file ob6229.cif
_cod_data_source_block I
_cod_depositor_comments
;
The following automatic conversions were performed:
'_symmetry_cell_setting' value 'Orthorhombic' changed to 'orthorhombic'
according to '/home/saulius/struct/CIF-dictionaries/cif_core.dic'
dictionary named 'cif_core.dic' version 2.4.1 from 2010-06-29.

Automatic conversion script
Id: cif_fix_enum 1527 2010-12-29 10:47:43Z saulius 

The following automatic conversions were performed:

'_symmetry_cell_setting' value 'Orthorhombic' changed to
'orthorhombic' according to
/home/saulius/struct/CIF-dictionaries/cif_core.dic dictionary named
'cif_core.dic' version 2.4.1 from 2010-06-29.

Automatic conversion script
Id: cif_fix_values 1715 2011-07-08 13:25:40Z adriana 
;
_cod_database_code 2202126
_cod_database_fobs_code 2202126

loop_
_symmetry_equiv_pos_as_xyz
'x, y, z'
'-x, -y, z+1/2'
'x+1/2, -y, z'
'-x+1/2, y, z+1/2'

loop_
_atom_site_label
_atom_site_fract_x
_atom_site_fract_y
_atom_site_fract_z
_atom_site_U_iso_or_equiv
_atom_site_adp_type
_atom_site_calc_flag
_atom_site_refinement_flags
_atom_site_occupancy
_atom_site_disorder_assembly
_atom_site_disorder_group
_atom_site_type_symbol
C1 0.7256(2) 0.2535(3) 0.31711(11) 0.0421(6) Uani d . 1 . . C
C11 0.7918(2) 0.1376(3) 0.32798(12) 0.0486(7) Uani d . 1 . . C
H11A 0.8433 0.1599 0.3521 0.073 Uiso calc R 1 . . H
H11B 0.8279 0.1095 0.2995 0.073 Uiso calc R 1 . . H
H11C 0.7471 0.0679 0.3395 0.073 Uiso calc R 1 . . H
N1 0.73906(19) 0.3576(3) 0.33934(9) 0.0447(6) Uani d . 1 . . N
C2 0.6766(2) 0.4677(3) 0.33082(11) 0.0425(6) Uani d . 1 . . C
C3 0.7270(2) 0.5862(3) 0.33433(12) 0.0492(8) Uani d . 1 . . C
H3 0.7995 0.5882 0.3414 0.059 Uiso calc R 1 . . H
C4 0.6746(3) 0.7001(3) 0.32789(15) 0.0553(8) Uani d . 1 . . C
H4 0.7108 0.7796 0.3298 0.066 Uiso calc R 1 . . H
C5 0.5677(3) 0.6976(4) 0.31855(14) 0.0548(9) Uani d . 1 . . C
H5 0.5309 0.7758 0.3135 0.066 Uiso calc R 1 . . H
C6 0.5159(2) 0.5837(3) 0.31661(12) 0.0479(7) Uani d . 1 . . C
H6 0.4425 0.5838 0.3117 0.058 Uiso calc R 1 . . H
C7 0.5683(2) 0.4652(3) 0.32166(11) 0.0420(6) Uani d . 1 . . C
N2 0.50422(18) 0.3544(3) 0.31998(9) 0.0436(6) Uani d . 1 . . N
C8 0.5360(2) 0.2482(3) 0.30143(11) 0.0430(6) Uani d . 1 . . C
C81 0.4648(2) 0.1340(3) 0.30096(14) 0.0529(8) Uani d . 1 . . C
H81A 0.3975 0.1575 0.3149 0.079 Uiso calc R 1 . . H
H81B 0.4964 0.0641 0.3192 0.079 Uiso calc R 1 . . H
H81C 0.4541 0.1056 0.2685 0.079 Uiso calc R 1 . . H
C9 0.64264(19) 0.2345(3) 0.28102(11) 0.0388(6) Uani d . 1 . . C
C10 0.6604(2) 0.2030(3) 0.23631(11) 0.0398(6) Uani d . 1 . . C
H10 0.6018 0.1841 0.2171 0.048 Uiso calc R 1 . . H
C12 0.7661(2) 0.1955(3) 0.21462(10) 0.0375(6) Uani d . 1 . . C
C13 0.8293(2) 0.3063(3) 0.21119(10) 0.0382(6) Uani d . 1 . . C
C14 0.7951(2) 0.4319(3) 0.22533(11) 0.0426(6) Uani d . 1 . . C
H14 0.7259 0.4422 0.2369 0.051 Uiso calc R 1 . . H
C15 0.8584(3) 0.5369(3) 0.22271(12) 0.0488(7) Uani d . 1 . . C
H15 0.8342 0.6186 0.2329 0.059 Uiso calc R 1 . . H
C16 0.9618(3) 0.5226(3) 0.20453(13) 0.0532(8) Uani d . 1 . . C
H16 1.0062 0.5956 0.2026 0.064 Uiso calc R 1 . . H
C17 0.9972(3) 0.4081(3) 0.19012(12) 0.0501(7) Uani d . 1 . . C
H17 1.0665 0.4015 0.1785 0.060 Uiso calc R 1 . . H
C18 0.9332(2) 0.2956(3) 0.19179(11) 0.0422(6) Uani d . 1 . . C
C19 0.9687(2) 0.1767(3) 0.17597(12) 0.0451(7) Uani d . 1 . . C
H19 1.0376 0.1699 0.1638 0.054 Uiso calc R 1 . . H
C20 0.9057(2) 0.0673(3) 0.17746(10) 0.0405(6) Uani d . 1 . . C
C21 0.9395(3) -0.0532(3) 0.15912(13) 0.0493(8) Uani d . 1 . . C
H21 1.0069 -0.0596 0.1453 0.059 Uiso calc R 1 . . H
C22 0.8773(3) -0.1594(3) 0.16101(13) 0.0537(8) Uani d . 1 . . C
H22 0.9005 -0.2383 0.1478 0.064 Uiso calc R 1 . . H
C23 0.7786(3) -0.1519(3) 0.18248(13) 0.0521(8) Uani d . 1 . . C
H23 0.7365 -0.2269 0.1844 0.063 Uiso calc R 1 . . H
C24 0.7420(2) -0.0397(3) 0.20049(11) 0.0466(7) Uani d . 1 . . C
H24 0.6752 -0.0378 0.2150 0.056 Uiso calc R 1 . . H
C25 0.8026(2) 0.0756(3) 0.19792(10) 0.0397(6) Uani d . 1 . . C
C1A 0.50427(19) 0.7544(3) 0.44258(10) 0.0394(6) Uani d . 1 . . C
C11A 0.4380(2) 0.6387(3) 0.43185(12) 0.0489(7) Uani d . 1 . . C
H11D 0.3879 0.6602 0.4071 0.073 Uiso calc R 1 . . H
H11E 0.4002 0.6126 0.4602 0.073 Uiso calc R 1 . . H
H11F 0.4828 0.5680 0.4213 0.073 Uiso calc R 1 . . H
N1A 0.48963(17) 0.8598(2) 0.42022(9) 0.0419(5) Uani d . 1 . . N
C2A 0.5522(2) 0.9689(3) 0.42852(11) 0.0424(7) Uani d . 1 . . C
C3A 0.5016(2) 1.0884(3) 0.42478(12) 0.0499(8) Uani d . 1 . . C
H3A 0.4297 1.0899 0.4166 0.060 Uiso calc R 1 . . H
C4A 0.5524(3) 1.2044(4) 0.43261(15) 0.0582(10) Uani d . 1 . . C
H4A 0.5151 1.2834 0.4323 0.070 Uiso calc R 1 . . H
C5A 0.6601(3) 1.2017(3) 0.44095(14) 0.0549(8) Uani d . 1 . . C
H5A 0.6972 1.2797 0.4457 0.066 Uiso calc R 1 . . H
C6A 0.7123(2) 1.0856(3) 0.44226(13) 0.0491(8) Uani d . 1 . . C
H6A 0.7860 1.0858 0.4465 0.059 Uiso calc R 1 . . H
C7A 0.6610(2) 0.9685(3) 0.43762(11) 0.0422(6) Uani d . 1 . . C
N2A 0.72538(18) 0.8577(3) 0.43847(10) 0.0455(6) Uani d . 1 . . N
C8A 0.6950(2) 0.7534(3) 0.45686(11) 0.0403(6) Uani d . 1 . . C
C81A 0.7657(2) 0.6373(3) 0.45711(13) 0.0515(8) Uani d . 1 . . C
H81D 0.8321 0.6591 0.4420 0.077 Uiso calc R 1 . . H
H81E 0.7322 0.5668 0.4400 0.077 Uiso calc R 1 . . H
H81F 0.7787 0.6106 0.4896 0.077 Uiso calc R 1 . . H
C9A 0.58861(19) 0.7361(3) 0.47836(11) 0.0380(6) Uani d . 1 . . C
C10A 0.5732(2) 0.7058(2) 0.52284(10) 0.0384(6) Uani d . 1 . . C
H10A 0.6330 0.6898 0.5417 0.046 Uiso calc R 1 . . H
C12A 0.4685(2) 0.6949(3) 0.54555(10) 0.0384(6) Uani d . 1 . . C
C13A 0.4029(2) 0.8029(3) 0.55062(10) 0.0400(6) Uani d . 1 . . C
C14A 0.4317(2) 0.9291(3) 0.53486(11) 0.0438(7) Uani d . 1 . . C
H14A 0.4997 0.9431 0.5225 0.053 Uiso calc R 1 . . H
C15A 0.3636(2) 1.0289(3) 0.53722(12) 0.0490(7) Uani d . 1 . . C
H15A 0.3839 1.1110 0.5258 0.059 Uiso calc R 1 . . H
C16A 0.2627(3) 1.0121(3) 0.55660(14) 0.0534(8) Uani d . 1 . . C
H16A 0.2156 1.0825 0.5575 0.064 Uiso calc R 1 . . H
C17A 0.2328(2) 0.8965(3) 0.57387(12) 0.0484(7) Uani d . 1 . . C
H17A 0.1659 0.8875 0.5879 0.058 Uiso calc R 1 . . H
C18A 0.3014(2) 0.7875(3) 0.57116(11) 0.0436(6) Uani d . 1 . . C
C19A 0.2708(2) 0.6671(3) 0.58774(11) 0.0447(6) Uani d . 1 . . C
H19A 0.2045 0.6586 0.6024 0.054 Uiso calc R 1 . . H
C20A 0.3343(2) 0.5592(3) 0.58343(11) 0.0438(7) Uani d . 1 . . C
C21A 0.3003(3) 0.4341(3) 0.59705(11) 0.0468(7) Uani d . 1 . . C
H21A 0.2341 0.4244 0.6117 0.056 Uiso calc R 1 . . H
C22A 0.3602(3) 0.3289(3) 0.58957(12) 0.0522(8) Uani d . 1 . . C
H22A 0.3356 0.2465 0.5987 0.063 Uiso calc R 1 . . H
C23A 0.4600(2) 0.3415(3) 0.56804(13) 0.0524(8) Uani d . 1 . . C
H23A 0.5020 0.2674 0.5631 0.063 Uiso calc R 1 . . H
C24A 0.4955(3) 0.4585(3) 0.55458(12) 0.0463(7) Uani d . 1 . . C
H24A 0.5624 0.4650 0.5404 0.056 Uiso calc R 1 . . H
C25A 0.4351(2) 0.5719(3) 0.56124(10) 0.0404(6) Uani d . 1 . . C

loop_
_atom_site_aniso_label
_atom_site_aniso_U_11
_atom_site_aniso_U_22
_atom_site_aniso_U_33
_atom_site_aniso_U_12
_atom_site_aniso_U_13
_atom_site_aniso_U_23
C1 0.0327(13) 0.0528(17) 0.0408(16) -0.0030(12) 0.0001(11) 0.0033(13)
C11 0.0453(15) 0.0552(18) 0.0453(17) 0.0082(13) -0.0050(13) 0.0008(14)
N1 0.0377(12) 0.0565(15) 0.0398(14) 0.0044(12) -0.0018(10) -0.0042(12)
C2 0.0362(12) 0.0496(16) 0.0417(17) 0.0021(11) 0.0017(11) -0.0062(13)
C3 0.0364(14) 0.061(2) 0.0505(19) 0.0020(14) 0.0046(13) -0.0134(16)
C4 0.0522(17) 0.0472(17) 0.066(2) -0.0069(14) 0.0098(16) -0.0146(16)
C5 0.0510(17) 0.055(2) 0.059(2) 0.0131(16) 0.0031(15) -0.0155(18)
C6 0.0404(14) 0.0540(19) 0.0494(18) 0.0080(13) 0.0039(13) -0.0109(15)
C7 0.0367(13) 0.0534(17) 0.0358(16) 0.0024(12) 0.0044(11) -0.0024(14)
N2 0.0333(11) 0.0502(14) 0.0473(15) -0.0005(10) 0.0022(10) -0.0037(12)
C8 0.0324(12) 0.0503(17) 0.0462(17) -0.0015(12) -0.0011(11) -0.0009(13)
C81 0.0401(14) 0.0551(18) 0.063(2) -0.0069(14) 0.0030(14) -0.0013(16)
C9 0.0328(12) 0.0379(14) 0.0456(16) 0.0002(10) 0.0003(11) -0.0011(12)
C10 0.0367(12) 0.0382(13) 0.0447(16) 0.0004(11) -0.0038(11) -0.0044(12)
C12 0.0391(13) 0.0401(14) 0.0332(14) -0.0006(11) -0.0045(11) -0.0005(11)
C13 0.0398(13) 0.0405(14) 0.0343(14) 0.0001(11) -0.0039(11) 0.0006(11)
C14 0.0470(15) 0.0408(14) 0.0401(16) 0.0050(12) -0.0003(12) -0.0001(12)
C15 0.0619(18) 0.0394(14) 0.0452(18) -0.0082(14) -0.0019(14) 0.0043(14)
C16 0.0622(18) 0.0496(17) 0.048(2) -0.0151(15) 0.0014(15) 0.0018(15)
C17 0.0487(16) 0.0538(18) 0.0477(17) -0.0080(14) 0.0069(13) 0.0029(14)
C18 0.0445(14) 0.0441(15) 0.0380(15) -0.0008(12) 0.0031(11) 0.0001(12)
C19 0.0405(13) 0.0535(17) 0.0413(16) 0.0042(12) 0.0029(12) 0.0001(13)
C20 0.0453(14) 0.0404(15) 0.0357(14) 0.0082(11) -0.0030(12) 0.0014(12)
C21 0.0502(16) 0.0474(17) 0.0504(19) 0.0132(13) -0.0044(14) -0.0043(14)
C22 0.0609(18) 0.0419(15) 0.058(2) 0.0131(14) -0.0127(15) -0.0115(14)
C23 0.0575(18) 0.0382(15) 0.061(2) 0.0008(13) -0.0169(15) -0.0051(14)
C24 0.0446(14) 0.0474(16) 0.0480(18) -0.0009(13) -0.0080(13) -0.0034(14)
C25 0.0444(14) 0.0410(15) 0.0337(14) 0.0066(12) -0.0075(12) -0.0025(12)
C1A 0.0300(11) 0.0492(15) 0.0391(15) -0.0010(11) 0.0022(10) -0.0021(12)
C11A 0.0449(15) 0.0563(18) 0.0456(17) -0.0088(13) -0.0045(13) -0.0014(14)
N1A 0.0321(10) 0.0518(14) 0.0416(13) 0.0020(10) -0.0002(9) 0.0011(11)
C2A 0.0364(13) 0.0530(17) 0.0378(16) 0.0028(12) 0.0031(11) 0.0096(14)
C3A 0.0379(14) 0.060(2) 0.0518(19) 0.0111(14) 0.0019(13) 0.0102(15)
C4A 0.0445(16) 0.060(2) 0.070(3) 0.0048(15) 0.0115(17) 0.0264(18)
C5A 0.0474(16) 0.0486(17) 0.069(2) -0.0055(14) 0.0053(15) 0.0121(16)
C6A 0.0347(14) 0.057(2) 0.055(2) -0.0004(13) 0.0036(13) 0.0096(16)
C7A 0.0343(12) 0.0484(15) 0.0439(16) -0.0010(11) 0.0036(11) 0.0071(14)
N2A 0.0347(12) 0.0543(16) 0.0475(15) 0.0024(11) 0.0018(10) 0.0013(13)
C8A 0.0312(12) 0.0449(16) 0.0447(16) 0.0024(11) -0.0010(11) -0.0047(13)
C81A 0.0398(15) 0.0508(16) 0.064(2) 0.0057(13) 0.0035(14) 0.0046(15)
C9A 0.0328(12) 0.0365(13) 0.0449(16) -0.0021(10) -0.0004(11) -0.0016(12)
C10A 0.0334(11) 0.0372(13) 0.0446(16) 0.0002(10) -0.0040(11) 0.0020(12)
C12A 0.0380(13) 0.0401(14) 0.0372(15) -0.0045(11) -0.0017(11) 0.0010(11)
C13A 0.0419(13) 0.0427(14) 0.0355(15) -0.0024(12) 0.0010(11) -0.0031(12)
C14A 0.0469(15) 0.0447(16) 0.0397(16) -0.0022(13) 0.0013(12) 0.0004(13)
C15A 0.0580(17) 0.0425(15) 0.0466(18) 0.0017(13) 0.0026(14) -0.0033(14)
C16A 0.0586(17) 0.0496(18) 0.052(2) 0.0109(15) 0.0051(15) -0.0078(14)
C17A 0.0455(15) 0.0540(17) 0.0455(16) 0.0035(13) 0.0062(13) -0.0075(14)
C18A 0.0435(14) 0.0489(15) 0.0382(15) 0.0029(12) 0.0018(12) -0.0072(13)
C19A 0.0458(15) 0.0509(16) 0.0374(15) -0.0071(12) 0.0067(12) -0.0013(13)
C20A 0.0418(14) 0.0478(16) 0.0418(17) -0.0064(12) -0.0024(12) 0.0013(13)
C21A 0.0485(15) 0.0522(17) 0.0397(16) -0.0139(13) -0.0022(12) 0.0055(13)
C22A 0.0653(19) 0.0449(16) 0.0465(18) -0.0118(15) -0.0092(15) 0.0089(13)
C23A 0.0536(16) 0.0464(17) 0.057(2) 0.0004(14) -0.0091(15) 0.0046(14)
C24A 0.0463(15) 0.0436(16) 0.0489(18) 0.0022(13) -0.0051(13) 0.0001(14)
C25A 0.0405(13) 0.0432(15) 0.0374(15) -0.0036(11) -0.0047(11) 0.0050(12)

loop_
_atom_type_symbol
_atom_type_description
_atom_type_scat_dispersion_real
_atom_type_scat_dispersion_imag
_atom_type_scat_source
C C 0.0033 0.0016 'International Tables Vol C Tables 4.2.6.8 and 6.1.1.4'
H H 0.0000 0.0000 'International Tables Vol C Tables 4.2.6.8 and 6.1.1.4'
N N 0.0061 0.0033 'International Tables Vol C Tables 4.2.6.8 and 6.1.1.4'

loop_
_geom_angle_atom_site_label_1
_geom_angle_atom_site_label_2
_geom_angle_atom_site_label_3
_geom_angle
N1 C1 C9 123.7(3)
N1 C1 C11 120.4(3)
C9 C1 C11 115.9(3)
C1 C11 H11A 109.5
C1 C11 H11B 109.5
H11A C11 H11B 109.5
C1 C11 H11C 109.5
H11A C11 H11C 109.5
H11B C11 H11C 109.5
C1 N1 C2 121.9(3)
C3 C2 C7 118.9(3)
C3 C2 N1 116.2(2)
C7 C2 N1 124.8(3)
C4 C3 C2 121.8(3)
C4 C3 H3 119.1
C2 C3 H3 119.1
C3 C4 C5 119.3(3)
C3 C4 H4 120.4
C5 C4 H4 120.4
C6 C5 C4 120.2(3)
C6 C5 H5 119.9
C4 C5 H5 119.9
C5 C6 C7 121.7(3)
C5 C6 H6 119.1
C7 C6 H6 119.1
C6 C7 N2 115.6(2)
C6 C7 C2 118.1(3)
N2 C7 C2 126.2(3)
C8 N2 C7 121.9(2)
N2 C8 C9 122.0(3)
N2 C8 C81 119.4(3)
C9 C8 C81 118.5(3)
C8 C81 H81A 109.5
C8 C81 H81B 109.5
H81A C81 H81B 109.5
C8 C81 H81C 109.5
H81A C81 H81C 109.5
H81B C81 H81C 109.5
C10 C9 C1 124.7(2)
C10 C9 C8 123.5(3)
C1 C9 C8 111.7(3)
C9 C10 C12 124.3(2)
C9 C10 H10 117.8
C12 C10 H10 117.8
C13 C12 C25 120.5(3)
C13 C12 C10 120.5(2)
C25 C12 C10 119.1(2)
C12 C13 C14 123.2(3)
C12 C13 C18 119.4(2)
C14 C13 C18 117.3(3)
C15 C14 C13 122.1(3)
C15 C14 H14 118.9
C13 C14 H14 118.9
C14 C15 C16 119.2(3)
C14 C15 H15 120.4
C16 C15 H15 120.4
C17 C16 C15 121.2(3)
C17 C16 H16 119.4
C15 C16 H16 119.4
C16 C17 C18 121.6(3)
C16 C17 H17 119.2
C18 C17 H17 119.2
C19 C18 C17 122.0(3)
C19 C18 C13 119.5(3)
C17 C18 C13 118.5(3)
C18 C19 C20 121.7(3)
C18 C19 H19 119.1
C20 C19 H19 119.1
C19 C20 C21 122.0(3)
C19 C20 C25 119.4(3)
C21 C20 C25 118.5(3)
C22 C21 C20 121.4(3)
C22 C21 H21 119.3
C20 C21 H21 119.3
C21 C22 C23 119.8(3)
C21 C22 H22 120.1
C23 C22 H22 120.1
C24 C23 C22 121.5(3)
C24 C23 H23 119.3
C22 C23 H23 119.3
C23 C24 C25 121.0(3)
C23 C24 H24 119.5
C25 C24 H24 119.5
C12 C25 C24 122.9(3)
C12 C25 C20 119.4(3)
C24 C25 C20 117.8(3)
N1A C1A C9A 123.6(2)
N1A C1A C11A 120.1(3)
C9A C1A C11A 116.3(3)
C1A C11A H11D 109.5
C1A C11A H11E 109.5
H11D C11A H11E 109.5
C1A C11A H11F 109.5
H11D C11A H11F 109.5
H11E C11A H11F 109.5
C1A N1A C2A 121.5(2)
N1A C2A C3A 115.9(2)
N1A C2A C7A 126.0(3)
C3A C2A C7A 118.0(3)
C4A C3A C2A 122.7(3)
C4A C3A H3A 118.6
C2A C3A H3A 118.6
C3A C4A C5A 118.1(3)
C3A C4A H4A 120.9
C5A C4A H4A 120.9
C6A C5A C4A 120.0(3)
C6A C5A H5A 120.0
C4A C5A H5A 120.0
C5A C6A C7A 122.3(3)
C5A C6A H6A 118.8
C7A C6A H6A 118.8
C6A C7A C2A 118.7(3)
C6A C7A N2A 115.9(2)
C2A C7A N2A 125.2(3)
C8A N2A C7A 121.7(2)
N2A C8A C9A 123.3(3)
N2A C8A C81A 120.2(3)
C9A C8A C81A 116.5(3)
C8A C81A H81D 109.5
C8A C81A H81E 109.5
H81D C81A H81E 109.5
C8A C81A H81F 109.5
H81D C81A H81F 109.5
H81E C81A H81F 109.5
C10A C9A C1A 125.2(2)
C10A C9A C8A 123.7(3)
C1A C9A C8A 111.1(2)
C9A C10A C12A 124.6(2)
C9A C10A H10A 117.7
C12A C10A H10A 117.7
C13A C12A C25A 120.4(2)
C13A C12A C10A 121.2(2)
C25A C12A C10A 118.4(2)
C12A C13A C18A 119.5(3)
C12A C13A C14A 123.0(3)
C18A C13A C14A 117.5(3)
C15A C14A C13A 121.3(3)
C15A C14A H14A 119.3
C13A C14A H14A 119.3
C14A C15A C16A 120.7(3)
C14A C15A H15A 119.7
C16A C15A H15A 119.7
C17A C16A C15A 120.7(3)
C17A C16A H16A 119.7
C15A C16A H16A 119.7
C16A C17A C18A 120.5(3)
C16A C17A H17A 119.7
C18A C17A H17A 119.7
C19A C18A C13A 119.6(3)
C19A C18A C17A 121.3(3)
C13A C18A C17A 119.2(3)
C20A C19A C18A 122.0(3)
C20A C19A H19A 119.0
C18A C19A H19A 119.0
C19A C20A C21A 122.2(3)
C19A C20A C25A 119.2(3)
C21A C20A C25A 118.4(3)
C22A C21A C20A 121.5(3)
C22A C21A H21A 119.3
C20A C21A H21A 119.3
C21A C22A C23A 120.2(3)
C21A C22A H22A 119.9
C23A C22A H22A 119.9
C24A C23A C22A 120.4(3)
C24A C23A H23A 119.8
C22A C23A H23A 119.8
C23A C24A C25A 121.6(3)
C23A C24A H24A 119.2
C25A C24A H24A 119.2
C12A C25A C24A 122.7(3)
C12A C25A C20A 119.3(3)
C24A C25A C20A 118.0(3)

loop_
_geom_bond_atom_site_label_1
_geom_bond_atom_site_label_2
_geom_bond_site_symmetry_2
_geom_bond_distance
_geom_bond_publ_flag
C1 N1 . 1.266(4) yes
C1 C9 . 1.492(4) ?
C1 C11 . 1.505(4) ?
C11 H11A . 0.9800 ?
C11 H11B . 0.9800 ?
C11 H11C . 0.9800 ?
N1 C2 . 1.417(4) yes
C2 C3 . 1.395(4) ?
C2 C7 . 1.411(4) yes
C3 C4 . 1.373(5) ?
C3 H3 . 0.9500 ?
C4 C5 . 1.395(5) ?
C4 H4 . 0.9500 ?
C5 C6 . 1.359(5) ?
C5 H5 . 0.9500 ?
C6 C7 . 1.411(4) ?
C6 H6 . 0.9500 ?
C7 N2 . 1.416(4) yes
N2 C8 . 1.291(4) yes
C8 C9 . 1.491(4) yes
C8 C81 . 1.497(4) ?
C81 H81A . 0.9800 ?
C81 H81B . 0.9800 ?
C81 H81C . 0.9800 ?
C9 C10 . 1.335(4) ?
C10 C12 . 1.489(4) ?
C10 H10 . 0.9500 ?
C12 C13 . 1.412(4) ?
C12 C25 . 1.415(4) ?
C13 C14 . 1.436(4) ?
C13 C18 . 1.444(4) ?
C14 C15 . 1.362(4) ?
C14 H14 . 0.9500 ?
C15 C16 . 1.429(5) ?
C15 H15 . 0.9500 ?
C16 C17 . 1.338(5) ?
C16 H16 . 0.9500 ?
C17 C18 . 1.430(4) ?
C17 H17 . 0.9500 ?
C18 C19 . 1.393(4) ?
C19 C20 . 1.395(4) ?
C19 H19 . 0.9500 ?
C20 C21 . 1.426(4) ?
C20 C25 . 1.445(4) ?
C21 C22 . 1.363(5) ?
C21 H21 . 0.9500 ?
C22 C23 . 1.406(5) ?
C22 H22 . 0.9500 ?
C23 C24 . 1.357(4) ?
C23 H23 . 0.9500 ?
C24 C25 . 1.431(4) ?
C24 H24 . 0.9500 ?
C1A N1A . 1.282(4) yes
C1A C9A . 1.497(4) yes
C1A C11A . 1.504(4) ?
C11A H11D . 0.9800 ?
C11A H11E . 0.9800 ?
C11A H11F . 0.9800 ?
N1A C2A . 1.409(4) yes
C2A C3A . 1.407(4) ?
C2A C7A . 1.417(4) yes
C3A C4A . 1.389(5) ?
C3A H3A . 0.9500 ?
C4A C5A . 1.399(5) ?
C4A H4A . 0.9500 ?
C5A C6A . 1.381(5) ?
C5A H5A . 0.9500 ?
C6A C7A . 1.390(4) ?
C6A H6A . 0.9500 ?
C7A N2A . 1.417(4) yes
N2A C8A . 1.267(4) yes
C8A C9A . 1.504(4) yes
C8A C81A . 1.509(4) ?
C81A H81D . 0.9800 ?
C81A H81E . 0.9800 ?
C81A H81F . 0.9800 ?
C9A C10A . 1.321(4) ?
C10A C12A . 1.493(4) ?
C10A H10A . 0.9500 ?
C12A C13A . 1.410(4) ?
C12A C25A . 1.421(4) ?
C13A C18A . 1.435(4) ?
C13A C14A . 1.436(4) ?
C14A C15A . 1.357(4) ?
C14A H14A . 0.9500 ?
C15A C16A . 1.416(5) ?
C15A H15A . 0.9500 ?
C16A C17A . 1.354(5) ?
C16A H16A . 0.9500 ?
C17A C18A . 1.437(4) ?
C17A H17A . 0.9500 ?
C18A C19A . 1.394(4) ?
C19A C20A . 1.392(4) ?
C19A H19A . 0.9500 ?
C20A C21A . 1.427(4) ?
C20A C25A . 1.443(4) ?
C21A C22A . 1.353(5) ?
C21A H21A . 0.9500 ?
C22A C23A . 1.424(5) ?
C22A H22A . 0.9500 ?
C23A C24A . 1.355(5) ?
C23A H23A . 0.9500 ?
C24A C25A . 1.424(4) ?
C24A H24A . 0.9500 ?

loop_
_geom_torsion_atom_site_label_1
_geom_torsion_atom_site_label_2
_geom_torsion_atom_site_label_3
_geom_torsion_atom_site_label_4
_geom_torsion
_geom_torsion_publ_flag
C9 C1 N1 C2 -1.5(5) ?
C11 C1 N1 C2 -178.5(3) ?
C1 N1 C2 C3 -144.6(3) ?
C1 N1 C2 C7 38.7(5) yes
C7 C2 C3 C4 -1.7(5) ?
N1 C2 C3 C4 -178.6(3) ?
C2 C3 C4 C5 1.4(5) ?
C3 C4 C5 C6 1.0(6) ?
C4 C5 C6 C7 -3.0(5) ?
C5 C6 C7 N2 178.6(3) ?
C5 C6 C7 C2 2.6(5) ?
C3 C2 C7 C6 -0.2(4) ?
N1 C2 C7 C6 176.3(3) ?
C3 C2 C7 N2 -175.7(3) ?
N1 C2 C7 N2 0.8(5) ?
C6 C7 N2 C8 145.1(3) ?
C2 C7 N2 C8 -39.3(5) yes
C7 N2 C8 C9 0.7(5) ?
C7 N2 C8 C81 179.6(3) ?
N1 C1 C9 C10 120.6(3) ?
C11 C1 C9 C10 -62.3(4) ?
N1 C1 C9 C8 -62.4(4) yes
C11 C1 C9 C8 114.7(3) ?
N2 C8 C9 C10 -120.8(3) ?
C81 C8 C9 C10 60.3(4) ?
N2 C8 C9 C1 62.1(4) yes
C81 C8 C9 C1 -116.8(3) ?
C1 C9 C10 C12 -6.7(4) ?
C8 C9 C10 C12 176.6(3) ?
C9 C10 C12 C13 -63.1(4) ?
C9 C10 C12 C25 116.3(3) ?
C25 C12 C13 C14 176.8(3) ?
C10 C12 C13 C14 -3.8(4) ?
C25 C12 C13 C18 -1.9(4) ?
C10 C12 C13 C18 177.4(3) ?
C12 C13 C14 C15 178.4(3) ?
C18 C13 C14 C15 -2.8(4) ?
C13 C14 C15 C16 1.2(5) ?
C14 C15 C16 C17 -0.1(5) ?
C15 C16 C17 C18 0.7(6) ?
C16 C17 C18 C19 178.6(3) ?
C16 C17 C18 C13 -2.3(5) ?
C12 C13 C18 C19 1.2(4) ?
C14 C13 C18 C19 -177.7(3) ?
C12 C13 C18 C17 -177.9(3) ?
C14 C13 C18 C17 3.3(4) ?
C17 C18 C19 C20 -179.7(3) ?
C13 C18 C19 C20 1.3(5) ?
C18 C19 C20 C21 176.7(3) ?
C18 C19 C20 C25 -3.0(5) ?
C19 C20 C21 C22 179.7(3) ?
C25 C20 C21 C22 -0.6(5) ?
C20 C21 C22 C23 -1.7(5) ?
C21 C22 C23 C24 1.8(5) ?
C22 C23 C24 C25 0.5(5) ?
C13 C12 C25 C24 180.0(3) ?
C10 C12 C25 C24 0.6(4) ?
C13 C12 C25 C20 0.3(4) ?
C10 C12 C25 C20 -179.1(3) ?
C23 C24 C25 C12 177.6(3) ?
C23 C24 C25 C20 -2.7(4) ?
C19 C20 C25 C12 2.1(4) ?
C21 C20 C25 C12 -177.5(3) ?
C19 C20 C25 C24 -177.6(3) ?
C21 C20 C25 C24 2.8(4) ?
C9A C1A N1A C2A -1.1(4) ?
C11A C1A N1A C2A -178.2(3) ?
C1A N1A C2A C3A -145.6(3) ?
C1A N1A C2A C7A 38.0(4) yes
N1A C2A C3A C4A 179.0(3) ?
C7A C2A C3A C4A -4.3(5) ?
C2A C3A C4A C5A 5.1(5) ?
C3A C4A C5A C6A -1.4(6) ?
C4A C5A C6A C7A -2.9(6) ?
C5A C6A C7A C2A 3.7(5) ?
C5A C6A C7A N2A 178.4(3) ?
N1A C2A C7A C6A 176.1(3) ?
C3A C2A C7A C6A -0.2(4) ?
N1A C2A C7A N2A 2.0(5) ?
C3A C2A C7A N2A -174.3(3) ?
C6A C7A N2A C8A 145.0(3) ?
C2A C7A N2A C8A -40.7(5) yes
C7A N2A C8A C9A 1.3(5) ?
C7A N2A C8A C81A -180.0(3) ?
N1A C1A C9A C10A 120.0(3) ?
C11A C1A C9A C10A -62.7(4) ?
N1A C1A C9A C8A -61.5(4) yes
C11A C1A C9A C8A 115.8(3) ?
N2A C8A C9A C10A -119.5(4) ?
C81A C8A C9A C10A 61.7(4) ?
N2A C8A C9A C1A 61.9(4) yes
C81A C8A C9A C1A -116.8(3) ?
C1A C9A C10A C12A -5.0(4) ?
C8A C9A C10A C12A 176.7(3) ?
C9A C10A C12A C13A -65.0(4) ?
C9A C10A C12A C25A 113.8(3) ?
C25A C12A C13A C18A -0.9(4) ?
C10A C12A C13A C18A 177.8(3) ?
C25A C12A C13A C14A -179.1(3) ?
C10A C12A C13A C14A -0.4(4) ?
C12A C13A C14A C15A 175.2(3) ?
C18A C13A C14A C15A -3.1(5) ?
C13A C14A C15A C16A 1.8(5) ?
C14A C15A C16A C17A 1.1(6) ?
C15A C16A C17A C18A -2.5(5) ?
C12A C13A C18A C19A 2.8(4) ?
C14A C13A C18A C19A -178.8(3) ?
C12A C13A C18A C17A -176.6(3) ?
C14A C13A C18A C17A 1.7(4) ?
C16A C17A C18A C19A -178.4(3) ?
C16A C17A C18A C13A 1.1(5) ?
C13A C18A C19A C20A -2.5(5) ?
C17A C18A C19A C20A 177.0(3) ?
C18A C19A C20A C21A -175.1(3) ?
C18A C19A C20A C25A 0.1(5) ?
C19A C20A C21A C22A 175.3(3) ?
C25A C20A C21A C22A 0.0(5) ?
C20A C21A C22A C23A 0.5(5) ?
C21A C22A C23A C24A -0.5(5) ?
C22A C23A C24A C25A -0.2(5) ?
C13A C12A C25A C24A 176.3(3) ?
C10A C12A C25A C24A -2.4(4) ?
C13A C12A C25A C20A -1.5(4) ?
C10A C12A C25A C20A 179.8(3) ?
C23A C24A C25A C12A -177.1(3) ?
C23A C24A C25A C20A 0.7(5) ?
C19A C20A C25A C12A 1.9(4) ?
C21A C20A C25A C12A 177.3(3) ?
C19A C20A C25A C24A -176.0(3) ?
C21A C20A C25A C24A -0.6(4) ?

loop_
_cod_related_entry_id
_cod_related_entry_database
_cod_related_entry_code
1 ChemSpider 24732077
